data_7053421
loop_
_publ_author_name
'Mayoral, Mar\'ia Jos\'e'
'Ovejero, Paloma'
'Campo, Jos\'e Antonio'
'Heras, Jos\'e Vicente'
'Torres, Mar\'ia Rosario'
'Lodeiro, Carlos'
'Cano, Mercedes'

_publ_section_title
;
 Silver pyrazole complexes with tunable liquid crystals and luminescent
 properties
;
_journal_issue 12
_journal_name_full 'New Journal of Chemistry'
_journal_page_first 2766
_journal_paper_doi 10.1039/b9nj00753a
_journal_volume 34
_journal_year 2010
_chemical_formula_moiety 'C34 H32 Ag N4 O4, C F3 O3 S'
_chemical_formula_sum 'C35 H32 Ag F3 N4 O7 S'
_chemical_formula_weight 817.58
_chemical_name_systematic
;
?
;
_space_group_IT_number 2
_symmetry_cell_setting triclinic
_symmetry_space_group_name_Hall '-P 1'
_symmetry_space_group_name_H-M 'P -1'
_atom_sites_solution_hydrogens geom
_atom_sites_solution_primary direct
_atom_sites_solution_secondary difmap
_audit_creation_method SHELXL-97
_cell_angle_alpha 86.0660(10)
_cell_angle_beta 88.3830(10)
_cell_angle_gamma 87.0540(10)
_cell_formula_units_Z 2
_cell_length_a 7.8645(4)
_cell_length_b 13.3014(7)
_cell_length_c 16.7157(9)
_cell_measurement_reflns_used 6256
_cell_measurement_temperature 296(2)
_cell_measurement_theta_max 25.26
_cell_measurement_theta_min 2.44
_cell_volume 1741.65(16)
_computing_cell_refinement 'Bruker SMART'
_computing_data_collection 'Bruker SMART'
_computing_data_reduction 'Bruker SAINT'
_computing_molecular_graphics 'Bruker SHELXTL'
_computing_publication_material 'Bruker SHELXTL'
_computing_structure_refinement 'SHELXL-97 (Sheldrick, 1997)'
_computing_structure_solution 'SHELXS-97 (Sheldrick, 1990)'
_diffrn_ambient_temperature 296(2)
_diffrn_measured_fraction_theta_full 0.996
_diffrn_measured_fraction_theta_max 0.996
_diffrn_measurement_device_type 'CCD area detector'
_diffrn_measurement_method 'phi and omega scans'
_diffrn_radiation_monochromator graphite
_diffrn_radiation_source 'fine-focus sealed tube'
_diffrn_radiation_type MoK\a
_diffrn_radiation_wavelength 0.71073
_diffrn_reflns_av_R_equivalents 0.0248
_diffrn_reflns_av_sigmaI/netI 0.0288
_diffrn_reflns_limit_h_max 9
_diffrn_reflns_limit_h_min -9
_diffrn_reflns_limit_k_max 15
_diffrn_reflns_limit_k_min -15
_diffrn_reflns_limit_l_max 19
_diffrn_reflns_limit_l_min -19
_diffrn_reflns_number 17121
_diffrn_reflns_theta_full 25.00
_diffrn_reflns_theta_max 25.00
_diffrn_reflns_theta_min 1.22
_exptl_absorpt_coefficient_mu 0.709
_exptl_absorpt_correction_T_max 0.7894
_exptl_absorpt_correction_T_min 0.7362
_exptl_absorpt_correction_type multi-scan
_exptl_absorpt_process_details SADABS
_exptl_crystal_colour colorless
_exptl_crystal_density_diffrn 1.559
_exptl_crystal_density_method 'not measured'
_exptl_crystal_description prismatic
_exptl_crystal_F_000 832
_exptl_crystal_size_max 0.46
_exptl_crystal_size_mid 0.41
_exptl_crystal_size_min 0.35
_refine_diff_density_max 1.934
_refine_diff_density_min -1.275
_refine_diff_density_rms 0.127
_refine_ls_extinction_method none
_refine_ls_goodness_of_fit_ref 1.072
_refine_ls_hydrogen_treatment constr
_refine_ls_matrix_type full
_refine_ls_number_parameters 430
_refine_ls_number_reflns 6106
_refine_ls_number_restraints 6
_refine_ls_restrained_S_all 1.073
_refine_ls_R_factor_all 0.0961
_refine_ls_R_factor_gt 0.0795
_refine_ls_shift/su_max 0.052
_refine_ls_shift/su_mean 0.002
_refine_ls_structure_factor_coef Fsqd
_refine_ls_weighting_details 'calc w=1/[\s^2^(Fo^2^)+(0.1892P)^2^+1.4841P] where P=(Fo^2^+2Fc^2^)/3'
_refine_ls_weighting_scheme calc
_refine_ls_wR_factor_gt 0.2428
_refine_ls_wR_factor_ref 0.2641
_reflns_number_gt 4633
_reflns_number_total 6106
_reflns_threshold_expression >2sigma(I)
_cod_data_source_file b9nj00753a.txt
_cod_data_source_block compound_5
_cod_depositor_comments
;
The following automatic conversions were performed:

'_symmetry_cell_setting' value 'Triclinic' changed to 'triclinic'
according to /home/saulius/struct/CIF-dictionaries/cif_core.dic
dictionary named 'cif_core.dic' version 2.4.2 from 2011-04-26.

Automatic conversion script
Id: cif_fix_values 1891 2012-01-12 08:04:46Z andrius 
;
_cod_original_sg_symbol_H-M P-1
_cod_database_code 7053421

loop_
_symmetry_equiv_pos_as_xyz
'x, y, z'
'-x, -y, -z'

loop_
_atom_site_label
_atom_site_type_symbol
_atom_site_fract_x
_atom_site_fract_y
_atom_site_fract_z
_atom_site_U_iso_or_equiv
_atom_site_adp_type
_atom_site_occupancy
_atom_site_symmetry_multiplicity
_atom_site_calc_flag
_atom_site_refinement_flags
Ag1 Ag 0.90149(7) 0.63024(4) 0.74110(3) 0.0652(3) Uani 1 1 d .
N1 N 1.0227(7) 0.6455(4) 0.6258(3) 0.0537(12) Uani 1 1 d .
N2 N 1.1138(7) 0.5665(4) 0.5977(3) 0.0559(12) Uani 1 1 d .
H2 H 1.1282 0.5077 0.6251 0.067 Uiso 1 1 d R
N3 N 0.7972(7) 0.6004(4) 0.8579(3) 0.0588(13) Uani 1 1 d .
N4 N 0.8162(7) 0.5079(4) 0.8973(3) 0.0613(13) Uani 1 1 d .
H4 H 0.8771 0.4587 0.8765 0.074 Uiso 1 1 d R
O1 O 1.5419(6) 0.3010(4) 0.3411(3) 0.0670(12) Uani 1 1 d .
O2 O 0.6765(8) 1.0982(4) 0.5646(4) 0.0862(16) Uani 1 1 d .
O3 O 0.8164(7) 0.1735(4) 1.1988(3) 0.0729(13) Uani 1 1 d .
O4 O 0.5822(9) 1.0738(4) 0.8431(4) 0.0968(18) Uani 1 1 d .
C3 C 1.1635(7) 0.5814(5) 0.5198(3) 0.0527(14) Uani 1 1 d .
C4 C 1.1032(8) 0.6763(5) 0.4973(4) 0.0566(15) Uani 1 1 d .
H4A H 1.1184 0.7093 0.4470 0.068 Uiso 1 1 calc R
C5 C 1.0142(8) 0.7161(5) 0.5628(4) 0.0533(14) Uani 1 1 d .
C6 C 0.7649(8) 0.5074(5) 0.9757(4) 0.0585(15) Uani 1 1 d .
C7 C 0.7086(9) 0.6041(6) 0.9866(4) 0.0627(16) Uani 1 1 d .
H7 H 0.6636 0.6281 1.0341 0.075 Uiso 1 1 calc R
C8 C 0.7299(8) 0.6609(5) 0.9144(4) 0.0544(14) Uani 1 1 d .
C9 C 1.2611(7) 0.5064(5) 0.4765(4) 0.0541(14) Uani 1 1 d .
C10 C 1.3106(8) 0.4127(5) 0.5108(4) 0.0559(15) Uani 1 1 d .
H10 H 1.2805 0.3965 0.5642 0.067 Uiso 1 1 calc R
C11 C 1.4043(8) 0.3413(5) 0.4682(4) 0.0560(15) Uani 1 1 d .
H11 H 1.4355 0.2784 0.4926 0.067 Uiso 1 1 calc R
C12 C 1.4501(8) 0.3654(5) 0.3891(4) 0.0568(15) Uani 1 1 d .
C13 C 1.4044(9) 0.4601(6) 0.3527(4) 0.0625(16) Uani 1 1 d .
H13 H 1.4374 0.4768 0.2998 0.075 Uiso 1 1 calc R
C14 C 1.3098(9) 0.5288(6) 0.3960(4) 0.0613(16) Uani 1 1 d .
H14 H 1.2774 0.5914 0.3713 0.074 Uiso 1 1 calc R
C15 C 1.5848(10) 0.2018(6) 0.3748(4) 0.0701(18) Uani 1 1 d .
H15A H 1.6610 0.2057 0.4182 0.105 Uiso 1 1 calc R
H15B H 1.6391 0.1625 0.3344 0.105 Uiso 1 1 calc R
H15C H 1.4831 0.1706 0.3945 0.105 Uiso 1 1 calc R
C16 C 0.9287(8) 0.8139(5) 0.5665(4) 0.0568(15) Uani 1 1 d .
C17 C 0.8597(10) 0.8638(6) 0.4976(4) 0.0695(18) Uani 1 1 d .
H17 H 0.8704 0.8329 0.4493 0.083 Uiso 1 1 calc R
C18 C 0.7777(11) 0.9561(6) 0.4990(5) 0.076(2) Uani 1 1 d .
H18 H 0.7327 0.9865 0.4519 0.091 Uiso 1 1 calc R
C19 C 0.7598(10) 1.0057(6) 0.5688(4) 0.0692(18) Uani 1 1 d .
C20 C 0.8329(9) 0.9600(6) 0.6372(4) 0.0660(17) Uani 1 1 d .
H20 H 0.8276 0.9937 0.6842 0.079 Uiso 1 1 calc R
C21 C 0.9120(8) 0.8672(5) 0.6371(4) 0.0574(15) Uani 1 1 d .
H21 H 0.9565 0.8377 0.6845 0.069 Uiso 1 1 calc R
C22 C 0.6371(15) 1.1466(7) 0.6358(6) 0.104(3) Uani 1 1 d .
H22A H 0.5858 1.1000 0.6745 0.155 Uiso 1 1 calc R
H22B H 0.5592 1.2034 0.6244 0.155 Uiso 1 1 calc R
H22C H 0.7396 1.1694 0.6569 0.155 Uiso 1 1 calc R
C23 C 0.7759(8) 0.4170(5) 1.0302(4) 0.0569(15) Uani 1 1 d .
C24 C 0.7309(9) 0.4256(6) 1.1114(4) 0.0636(17) Uani 1 1 d .
H24 H 0.6907 0.4876 1.1288 0.076 Uiso 1 1 calc R
C25 C 0.7457(10) 0.3432(6) 1.1655(4) 0.0669(18) Uani 1 1 d .
H25 H 0.7162 0.3497 1.2192 0.080 Uiso 1 1 calc R
C26 C 0.8046(8) 0.2502(5) 1.1399(4) 0.0597(16) Uani 1 1 d .
C27 C 0.8456(10) 0.2406(6) 1.0605(4) 0.0719(19) Uani 1 1 d .
H27 H 0.8818 0.1779 1.0431 0.086 Uiso 1 1 calc R
C28 C 0.8332(11) 0.3234(6) 1.0065(4) 0.0706(19) Uani 1 1 d .
H28 H 0.8641 0.3163 0.9530 0.085 Uiso 1 1 calc R
C29 C 0.8680(13) 0.0751(6) 1.1770(5) 0.089(2) Uani 1 1 d .
H29A H 0.7927 0.0547 1.1375 0.133 Uiso 1 1 calc R
H29B H 0.8640 0.0288 1.2236 0.133 Uiso 1 1 calc R
H29C H 0.9821 0.0753 1.1551 0.133 Uiso 1 1 calc R
C30 C 0.6909(8) 0.7677(5) 0.8956(4) 0.0572(15) Uani 1 1 d .
C31 C 0.6246(8) 0.8072(5) 0.8229(4) 0.0614(16) Uani 1 1 d .
H31 H 0.6045 0.7636 0.7835 0.074 Uiso 1 1 calc R
C32 C 0.5885(9) 0.9074(6) 0.8082(4) 0.0689(18) Uani 1 1 d .
H32 H 0.5421 0.9313 0.7595 0.083 Uiso 1 1 calc R
C33 C 0.6206(10) 0.9743(6) 0.8653(5) 0.0710(18) Uani 1 1 d .
C34 C 0.6838(11) 0.9394(6) 0.9378(5) 0.0744(19) Uani 1 1 d .
H34 H 0.7046 0.9841 0.9764 0.089 Uiso 1 1 calc R
C35 C 0.7166(10) 0.8368(6) 0.9534(4) 0.0675(17) Uani 1 1 d .
H35 H 0.7566 0.8130 1.0033 0.081 Uiso 1 1 calc R
C36 C 0.6457(15) 1.1465(7) 0.8918(7) 0.100(3) Uani 1 1 d .
H36A H 0.6502 1.1192 0.9464 0.150 Uiso 1 1 calc R
H36B H 0.5717 1.2063 0.8888 0.150 Uiso 1 1 calc R
H36C H 0.7580 1.1631 0.8731 0.150 Uiso 1 1 calc R
C37 C 1.191(3) 0.2467(10) 0.7772(10) 0.55(5) Uani 1 1 d D
S1 S 1.0579(5) 0.3303(2) 0.75231(15) 0.1146(10) Uani 1 1 d D
O5 O 0.989(2) 0.2496(12) 0.7060(11) 0.288(9) Uiso 1 1 d D
O6 O 1.1342(19) 0.4262(7) 0.7239(9) 0.216(6) Uiso 1 1 d D
O7 O 0.9390(16) 0.3442(12) 0.8209(7) 0.221(6) Uiso 1 1 d D
F1 F 1.296(3) 0.2980(17) 0.8242(13) 0.339(10) Uiso 1 1 d D
F2 F 1.1515(18) 0.1644(11) 0.8289(8) 0.233(5) Uiso 1 1 d D
F3 F 1.263(2) 0.1725(13) 0.7309(10) 0.278(7) Uiso 1 1 d D

loop_
_atom_site_aniso_label
_atom_site_aniso_U_11
_atom_site_aniso_U_22
_atom_site_aniso_U_33
_atom_site_aniso_U_23
_atom_site_aniso_U_13
_atom_site_aniso_U_12
Ag1 0.0794(4) 0.0712(4) 0.0431(4) 0.0011(2) 0.0170(2) -0.0021(3)
N1 0.057(3) 0.066(3) 0.038(3) -0.003(2) 0.008(2) -0.008(2)
N2 0.061(3) 0.067(3) 0.038(3) 0.003(2) 0.004(2) -0.004(2)
N3 0.067(3) 0.064(3) 0.044(3) 0.001(2) 0.011(2) -0.006(3)
N4 0.074(3) 0.064(3) 0.045(3) -0.002(2) 0.013(2) -0.002(3)
O1 0.080(3) 0.077(3) 0.044(2) -0.011(2) 0.008(2) -0.006(2)
O2 0.108(4) 0.071(3) 0.075(4) 0.016(3) 0.000(3) 0.011(3)
O3 0.089(3) 0.075(3) 0.053(3) 0.011(2) -0.002(2) -0.005(3)
O4 0.128(5) 0.067(3) 0.095(4) 0.002(3) -0.018(4) 0.003(3)
C3 0.052(3) 0.070(4) 0.038(3) -0.006(3) 0.004(2) -0.019(3)
C4 0.061(4) 0.074(4) 0.035(3) 0.001(3) 0.004(3) -0.017(3)
C5 0.052(3) 0.062(4) 0.047(3) 0.002(3) 0.001(2) -0.017(3)
C6 0.057(3) 0.076(4) 0.043(3) -0.006(3) 0.007(3) -0.008(3)
C7 0.071(4) 0.075(4) 0.041(3) -0.009(3) 0.012(3) -0.001(3)
C8 0.054(3) 0.068(4) 0.041(3) -0.008(3) 0.010(2) -0.005(3)
C9 0.051(3) 0.071(4) 0.043(3) -0.006(3) 0.003(2) -0.020(3)
C10 0.062(4) 0.069(4) 0.037(3) -0.005(3) 0.005(3) -0.013(3)
C11 0.055(3) 0.067(4) 0.046(3) 0.001(3) -0.001(3) -0.010(3)
C12 0.053(3) 0.074(4) 0.045(3) -0.012(3) 0.004(3) -0.012(3)
C13 0.074(4) 0.076(4) 0.038(3) -0.005(3) 0.009(3) -0.010(3)
C14 0.070(4) 0.074(4) 0.040(3) 0.001(3) 0.003(3) -0.012(3)
C15 0.071(4) 0.077(5) 0.062(4) -0.011(4) 0.009(3) -0.005(4)
C16 0.053(3) 0.069(4) 0.049(3) 0.003(3) 0.001(3) -0.019(3)
C17 0.085(5) 0.074(5) 0.049(4) 0.004(3) -0.005(3) -0.014(4)
C18 0.090(5) 0.081(5) 0.054(4) 0.008(4) -0.001(4) -0.006(4)
C19 0.074(4) 0.068(4) 0.065(4) 0.011(3) 0.007(3) -0.016(3)
C20 0.074(4) 0.071(4) 0.054(4) 0.001(3) 0.002(3) -0.017(3)
C21 0.062(4) 0.068(4) 0.043(3) 0.001(3) -0.001(3) -0.006(3)
C22 0.141(9) 0.076(5) 0.087(6) 0.014(5) 0.018(6) 0.025(5)
C23 0.059(4) 0.065(4) 0.047(3) -0.003(3) 0.006(3) -0.008(3)
C24 0.077(4) 0.067(4) 0.046(4) -0.002(3) 0.013(3) -0.006(3)
C25 0.080(4) 0.077(5) 0.044(3) -0.003(3) 0.013(3) -0.011(4)
C26 0.055(3) 0.070(4) 0.054(4) 0.004(3) 0.001(3) -0.011(3)
C27 0.093(5) 0.071(4) 0.052(4) -0.007(3) 0.002(4) -0.003(4)
C28 0.092(5) 0.077(5) 0.042(4) -0.001(3) 0.007(3) 0.001(4)
C29 0.109(7) 0.078(5) 0.076(5) 0.009(4) 0.012(5) 0.000(5)
C30 0.059(3) 0.067(4) 0.044(3) -0.004(3) 0.011(3) 0.000(3)
C31 0.060(4) 0.069(4) 0.055(4) -0.008(3) 0.002(3) -0.006(3)
C32 0.063(4) 0.084(5) 0.060(4) 0.002(3) -0.011(3) -0.006(3)
C33 0.069(4) 0.068(4) 0.076(5) -0.005(4) 0.006(4) -0.001(3)
C34 0.092(5) 0.073(5) 0.059(4) -0.014(3) 0.003(4) 0.002(4)
C35 0.083(5) 0.077(5) 0.042(3) -0.008(3) 0.001(3) 0.003(4)
C36 0.122(8) 0.070(5) 0.108(8) -0.016(5) -0.002(6) -0.008(5)
C37 1.27(14) 0.151(18) 0.24(3) -0.078(18) -0.37(5) 0.31(4)
S1 0.176(3) 0.0883(15) 0.0710(15) 0.0073(11) 0.0468(16) 0.0303(16)

loop_
_atom_type_symbol
_atom_type_description
_atom_type_scat_dispersion_real
_atom_type_scat_dispersion_imag
_atom_type_scat_source
C C 0.0033 0.0016 'International Tables Vol C Tables 4.2.6.8 and 6.1.1.4'
H H 0.0000 0.0000 'International Tables Vol C Tables 4.2.6.8 and 6.1.1.4'
N N 0.0061 0.0033 'International Tables Vol C Tables 4.2.6.8 and 6.1.1.4'
O O 0.0106 0.0060 'International Tables Vol C Tables 4.2.6.8 and 6.1.1.4'
F F 0.0171 0.0103 'International Tables Vol C Tables 4.2.6.8 and 6.1.1.4'
S S 0.1246 0.1234 'International Tables Vol C Tables 4.2.6.8 and 6.1.1.4'
Ag Ag -0.8971 1.1015 'International Tables Vol C Tables 4.2.6.8 and 6.1.1.4'

loop_
_geom_angle_atom_site_label_1
_geom_angle_atom_site_label_2
_geom_angle_atom_site_label_3
_geom_angle
N3 Ag1 N1 173.8(2)
N2 N1 C5 105.0(5)
N2 N1 Ag1 119.6(4)
C5 N1 Ag1 134.7(5)
N1 N2 C3 113.5(5)
N1 N2 H2 123.3
C3 N2 H2 122.8
N4 N3 C8 104.3(5)
N4 N3 Ag1 121.7(4)
C8 N3 Ag1 133.0(4)
C6 N4 N3 113.1(5)
C6 N4 H4 124.1
N3 N4 H4 121.3
C12 O1 C15 117.2(5)
C19 O2 C22 119.5(6)
C26 O3 C29 118.7(6)
C33 O4 C36 116.9(7)
N2 C3 C4 104.9(5)
N2 C3 C9 123.2(6)
C4 C3 C9 131.9(6)
C3 C4 C5 108.5(6)
C3 C4 H4A 125.7
C5 C4 H4A 125.7
N1 C5 C4 108.1(6)
N1 C5 C16 123.9(6)
C4 C5 C16 128.0(6)
N4 C6 C7 105.0(6)
N4 C6 C23 122.9(6)
C7 C6 C23 132.1(6)
C6 C7 C8 108.1(6)
C6 C7 H7 125.9
C8 C7 H7 125.9
N3 C8 C7 109.4(6)
N3 C8 C30 121.5(5)
C7 C8 C30 129.1(6)
C14 C9 C10 117.5(6)
C14 C9 C3 119.5(6)
C10 C9 C3 123.0(6)
C9 C10 C11 122.2(6)
C9 C10 H10 118.9
C11 C10 H10 118.9
C12 C11 C10 119.0(6)
C12 C11 H11 120.5
C10 C11 H11 120.5
C11 C12 O1 124.2(6)
C11 C12 C13 120.4(6)
O1 C12 C13 115.4(6)
C14 C13 C12 119.3(6)
C14 C13 H13 120.3
C12 C13 H13 120.3
C9 C14 C13 121.5(7)
C9 C14 H14 119.2
C13 C14 H14 119.2
O1 C15 H15A 109.5
O1 C15 H15B 109.5
H15A C15 H15B 109.5
O1 C15 H15C 109.5
H15A C15 H15C 109.5
H15B C15 H15C 109.5
C17 C16 C21 115.7(7)
C17 C16 C5 120.4(6)
C21 C16 C5 123.9(6)
C16 C17 C18 122.0(7)
C16 C17 H17 119.0
C18 C17 H17 119.0
C19 C18 C17 121.3(7)
C19 C18 H18 119.3
C17 C18 H18 119.3
C20 C19 O2 124.6(7)
C20 C19 C18 118.0(7)
O2 C19 C18 117.4(7)
C19 C20 C21 121.3(7)
C19 C20 H20 119.4
C21 C20 H20 119.4
C16 C21 C20 121.7(6)
C16 C21 H21 119.1
C20 C21 H21 119.1
O2 C22 H22A 109.5
O2 C22 H22B 109.5
H22A C22 H22B 109.5
O2 C22 H22C 109.5
H22A C22 H22C 109.5
H22B C22 H22C 109.5
C24 C23 C28 118.0(6)
C24 C23 C6 118.6(6)
C28 C23 C6 123.3(6)
C23 C24 C25 120.6(7)
C23 C24 H24 119.7
C25 C24 H24 119.7
C24 C25 C26 120.0(6)
C24 C25 H25 120.0
C26 C25 H25 120.0
O3 C26 C27 124.9(7)
O3 C26 C25 115.2(6)
C27 C26 C25 119.9(7)
C26 C27 C28 120.1(7)
C26 C27 H27 119.9
C28 C27 H27 119.9
C23 C28 C27 121.3(7)
C23 C28 H28 119.3
C27 C28 H28 119.3
O3 C29 H29A 109.5
O3 C29 H29B 109.5
H29A C29 H29B 109.5
O3 C29 H29C 109.5
H29A C29 H29C 109.5
H29B C29 H29C 109.5
C31 C30 C35 116.7(6)
C31 C30 C8 123.7(6)
C35 C30 C8 119.6(6)
C32 C31 C30 121.9(6)
C32 C31 H31 119.1
C30 C31 H31 119.1
C31 C32 C33 120.3(7)
C31 C32 H32 119.9
C33 C32 H32 119.9
O4 C33 C34 124.8(7)
O4 C33 C32 115.1(7)
C34 C33 C32 120.2(7)
C35 C34 C33 119.3(7)
C35 C34 H34 120.3
C33 C34 H34 120.3
C34 C35 C30 121.6(7)
C34 C35 H35 119.2
C30 C35 H35 119.2
O4 C36 H36A 109.5
O4 C36 H36B 109.5
H36A C36 H36B 109.5
O4 C36 H36C 109.5
H36A C36 H36C 109.5
H36B C36 H36C 109.5
F3 C37 F1 119(2)
F3 C37 F2 82.9(11)
F1 C37 F2 101.7(15)
F3 C37 S1 127.6(15)
F1 C37 S1 101.2(12)
F2 C37 S1 122.0(18)
O6 S1 O7 111.5(9)
O6 S1 O5 130.3(10)
O7 S1 O5 106.4(10)
O6 S1 C37 113.0(11)
O7 S1 C37 108.2(10)
O5 S1 C37 83.2(10)

loop_
_geom_bond_atom_site_label_1
_geom_bond_atom_site_label_2
_geom_bond_distance
Ag1 N3 2.117(5)
Ag1 N1 2.127(5)
N1 N2 1.346(7)
N1 C5 1.364(8)
N2 C3 1.352(8)
N2 H2 0.8826
N3 N4 1.358(8)
N3 C8 1.360(8)
N4 C6 1.359(8)
N4 H4 0.8772
O1 C12 1.378(8)
O1 C15 1.427(9)
O2 C19 1.363(9)
O2 C22 1.411(11)
O3 C26 1.371(8)
O3 C29 1.419(10)
O4 C33 1.370(9)
O4 C36 1.424(11)
C3 C4 1.357(9)
C3 C9 1.449(9)
C4 C5 1.402(9)
C4 H4A 0.9300
C5 C16 1.438(10)
C6 C7 1.362(10)
C6 C23 1.458(9)
C7 C8 1.390(9)
C7 H7 0.9300
C8 C30 1.453(10)
C9 C14 1.406(9)
C9 C10 1.377(10)
C10 C11 1.394(9)
C10 H10 0.9300
C11 C12 1.380(9)
C11 H11 0.9300
C12 C13 1.395(10)
C13 C14 1.378(10)
C13 H13 0.9300
C14 H14 0.9300
C15 H15A 0.9600
C15 H15B 0.9600
C15 H15C 0.9600
C16 C17 1.398(10)
C16 C21 1.417(9)
C17 C18 1.358(11)
C17 H17 0.9300
C18 C19 1.380(11)
C18 H18 0.9300
C19 C20 1.383(10)
C20 C21 1.353(10)
C20 H20 0.9300
C21 H21 0.9300
C22 H22A 0.9600
C22 H22B 0.9600
C22 H22C 0.9600
C23 C24 1.404(9)
C23 C28 1.382(10)
C24 C25 1.373(10)
C24 H24 0.9300
C25 C26 1.390(10)
C25 H25 0.9300
C26 C27 1.369(10)
C27 C28 1.377(11)
C27 H27 0.9300
C28 H28 0.9300
C29 H29A 0.9600
C29 H29B 0.9600
C29 H29C 0.9600
C30 C31 1.395(9)
C30 C35 1.402(9)
C31 C32 1.355(10)
C31 H31 0.9300
C32 C33 1.386(11)
C32 H32 0.9300
C33 C34 1.366(11)
C34 C35 1.385(11)
C34 H34 0.9300
C35 H35 0.9300
C36 H36A 0.9600
C36 H36B 0.9600
C36 H36C 0.9600
C37 F3 1.383(5)
C37 F1 1.388(5)
C37 F2 1.390(5)
C37 S1 1.534(18)
S1 O6 1.481(5)
S1 O7 1.475(5)
S1 O5 1.498(5)

loop_
_geom_hbond_atom_site_label_D
_geom_hbond_atom_site_label_H
_geom_hbond_atom_site_label_A
_geom_hbond_distance_DH
_geom_hbond_distance_HA
_geom_hbond_distance_DA
_geom_hbond_angle_DHA
N2 H2 O6 0.88 1.91 2.721(12) 151.6
N4 H4 O7 0.88 1.87 2.720(13) 161.8

loop_
_geom_torsion_atom_site_label_1
_geom_torsion_atom_site_label_2
_geom_torsion_atom_site_label_3
_geom_torsion_atom_site_label_4
_geom_torsion
N3 Ag1 N1 N2 13(2)
N3 Ag1 N1 C5 -178.1(15)
C5 N1 N2 C3 -0.6(6)
Ag1 N1 N2 C3 171.1(4)
N1 Ag1 N3 N4 -15(2)
N1 Ag1 N3 C8 151.7(15)
C8 N3 N4 C6 -0.3(7)
Ag1 N3 N4 C6 170.0(4)
N1 N2 C3 C4 1.2(7)
N1 N2 C3 C9 -179.2(5)
N2 C3 C4 C5 -1.2(7)
C9 C3 C4 C5 179.2(6)
N2 N1 C5 C4 -0.2(6)
Ag1 N1 C5 C4 -170.1(4)
N2 N1 C5 C16 -179.5(5)
Ag1 N1 C5 C16 10.7(9)
C3 C4 C5 N1 0.9(7)
C3 C4 C5 C16 -179.8(6)
N3 N4 C6 C7 0.7(8)
N3 N4 C6 C23 -179.0(6)
N4 C6 C7 C8 -0.9(8)
C23 C6 C7 C8 178.8(7)
N4 N3 C8 C7 -0.3(7)
Ag1 N3 C8 C7 -169.0(5)
N4 N3 C8 C30 179.7(6)
Ag1 N3 C8 C30 11.0(10)
C6 C7 C8 N3 0.7(8)
C6 C7 C8 C30 -179.2(6)
N2 C3 C9 C14 -179.0(6)
C4 C3 C9 C14 0.5(10)
N2 C3 C9 C10 0.6(9)
C4 C3 C9 C10 -179.9(6)
C14 C9 C10 C11 -0.5(9)
C3 C9 C10 C11 179.9(6)
C9 C10 C11 C12 0.4(9)
C10 C11 C12 O1 -179.7(6)
C10 C11 C12 C13 0.5(9)
C15 O1 C12 C11 2.9(9)
C15 O1 C12 C13 -177.3(6)
C11 C12 C13 C14 -1.4(10)
O1 C12 C13 C14 178.9(6)
C10 C9 C14 C13 -0.4(9)
C3 C9 C14 C13 179.2(6)
C12 C13 C14 C9 1.3(10)
N1 C5 C16 C17 -151.8(6)
C4 C5 C16 C17 29.0(9)
N1 C5 C16 C21 30.0(9)
C4 C5 C16 C21 -149.1(6)
C21 C16 C17 C18 -1.9(10)
C5 C16 C17 C18 179.8(7)
C16 C17 C18 C19 0.6(12)
C22 O2 C19 C20 -10.1(12)
C22 O2 C19 C18 172.5(8)
C17 C18 C19 C20 2.0(11)
C17 C18 C19 O2 179.6(7)
O2 C19 C20 C21 179.2(7)
C18 C19 C20 C21 -3.4(11)
C17 C16 C21 C20 0.5(9)
C5 C16 C21 C20 178.8(6)
C19 C20 C21 C16 2.1(10)
N4 C6 C23 C24 175.6(6)
C7 C6 C23 C24 -4.0(11)
N4 C6 C23 C28 -2.4(10)
C7 C6 C23 C28 177.9(8)
C28 C23 C24 C25 0.7(10)
C6 C23 C24 C25 -177.4(7)
C23 C24 C25 C26 -0.4(11)
C29 O3 C26 C27 -2.7(10)
C29 O3 C26 C25 177.1(7)
C24 C25 C26 O3 179.3(6)
C24 C25 C26 C27 -0.9(11)
O3 C26 C27 C28 -178.3(7)
C25 C26 C27 C28 1.9(11)
C24 C23 C28 C27 0.3(11)
C6 C23 C28 C27 178.3(7)
C26 C27 C28 C23 -1.6(12)
N3 C8 C30 C31 37.9(10)
C7 C8 C30 C31 -142.1(7)
N3 C8 C30 C35 -143.5(7)
C7 C8 C30 C35 36.4(10)
C35 C30 C31 C32 0.8(10)
C8 C30 C31 C32 179.4(6)
C30 C31 C32 C33 1.4(11)
C36 O4 C33 C34 13.8(13)
C36 O4 C33 C32 -167.0(8)
C31 C32 C33 O4 178.7(7)
C31 C32 C33 C34 -2.0(11)
O4 C33 C34 C35 179.6(8)
C32 C33 C34 C35 0.5(12)
C33 C34 C35 C30 1.8(12)
C31 C30 C35 C34 -2.4(10)
C8 C30 C35 C34 179.0(7)
F3 C37 S1 O6 -94(2)
F1 C37 S1 O6 46.8(16)
F2 C37 S1 O6 158.3(14)
F3 C37 S1 O7 141.6(19)
F1 C37 S1 O7 -77.1(15)
F2 C37 S1 O7 34.4(18)
F3 C37 S1 O5 37(2)
F1 C37 S1 O5 177.9(15)
F2 C37 S1 O5 -70.6(17)
